data_2207965
loop_
_publ_author_name
'Xin, Chen'
'Jie, Lin'
'Ming, Yu'
'Jing, Zuo-Liang'

_publ_section_title
;
 1-(Carbamoylmethyl)-5-oxopyrrolidin-3-yl propionate
;
_journal_issue 2
_journal_name_full 'Acta Crystallographica Section E'
_journal_page_first o678
_journal_page_last o679
_journal_paper_doi 10.1107/S1600536806002005
_journal_volume 62
_journal_year 2006
_chemical_formula_iupac 'C9 H14 N2 O4'
_chemical_formula_moiety 'C9 H14 N2 O4'
_chemical_formula_sum 'C9 H14 N2 O4'
_chemical_formula_weight 214.22
_chemical_name_systematic
;
1-(Carbamoylmethyl)-5-oxopyrrolidin-3-yl propionat
;
_space_group_IT_number 14
_symmetry_cell_setting monoclinic
_symmetry_space_group_name_Hall '-P 2ybc'
_symmetry_space_group_name_H-M 'P 1 21/c 1'
_atom_sites_solution_hydrogens geom
_atom_sites_solution_primary direct
_atom_sites_solution_secondary difmap
_audit_creation_method SHELXL-97
_cell_angle_alpha 90.00
_cell_angle_beta 104.592(2)
_cell_angle_gamma 90.00
_cell_formula_units_Z 4
_cell_length_a 12.6981(17)
_cell_length_b 9.0630(13)
_cell_length_c 9.5362(13)
_cell_measurement_reflns_used 1021
_cell_measurement_temperature 294(2)
_cell_measurement_theta_max 21.34
_cell_measurement_theta_min 2.79
_cell_volume 1062.1(3)
_computing_cell_refinement 'SAINT (Bruker, 1999)'
_computing_data_collection 'SMART (Bruker, 1999)'
_computing_data_reduction SAINT
_computing_molecular_graphics 'SHELXTL (Sheldrick, 1997b)'
_computing_publication_material SHELXTL
_computing_structure_refinement 'SHELXL97 (Sheldrick, 1997a)'
_computing_structure_solution 'SHELXS97 (Sheldrick, 1997a)'
_diffrn_ambient_temperature 294(2)
_diffrn_measured_fraction_theta_full 0.960
_diffrn_measured_fraction_theta_max 0.960
_diffrn_measurement_device_type 'Bruker SMART CCD area-detector'
_diffrn_measurement_method '\f and \w'
_diffrn_radiation_monochromator graphite
_diffrn_radiation_source 'fine-focus sealed tube'
_diffrn_radiation_type MoK\a
_diffrn_radiation_wavelength 0.71073
_diffrn_reflns_av_R_equivalents 0.0326
_diffrn_reflns_av_sigmaI/netI 0.0422
_diffrn_reflns_limit_h_max 15
_diffrn_reflns_limit_h_min -8
_diffrn_reflns_limit_k_max 10
_diffrn_reflns_limit_k_min -10
_diffrn_reflns_limit_l_max 11
_diffrn_reflns_limit_l_min -8
_diffrn_reflns_number 5641
_diffrn_reflns_theta_full 25.03
_diffrn_reflns_theta_max 25.03
_diffrn_reflns_theta_min 2.79
_diffrn_standards_decay_% 0
_diffrn_standards_interval_count 0
_diffrn_standards_number 0
_exptl_absorpt_coefficient_mu 0.106
_exptl_absorpt_correction_T_max 0.983
_exptl_absorpt_correction_T_min 0.901
_exptl_absorpt_correction_type multi-scan
_exptl_absorpt_process_details '(SADABS; Bruker, 1999)'
_exptl_crystal_colour white
_exptl_crystal_density_diffrn 1.340
_exptl_crystal_density_method 'not measured'
_exptl_crystal_description block
_exptl_crystal_F_000 456
_exptl_crystal_size_max 0.32
_exptl_crystal_size_mid 0.20
_exptl_crystal_size_min 0.16
_refine_diff_density_max 0.231
_refine_diff_density_min -0.202
_refine_ls_extinction_coef 0.025(6)
_refine_ls_extinction_expression Fc^*^=kFc[1+0.001xFc^2^\l^3^/sin(2\q)]^-1/4^
_refine_ls_extinction_method SHELXL97
_refine_ls_goodness_of_fit_ref 0.972
_refine_ls_hydrogen_treatment mixed
_refine_ls_matrix_type full
_refine_ls_number_parameters 146
_refine_ls_number_reflns 1811
_refine_ls_number_restraints 0
_refine_ls_restrained_S_all 0.972
_refine_ls_R_factor_all 0.0899
_refine_ls_R_factor_gt 0.0488
_refine_ls_shift/su_max 0.000
_refine_ls_shift/su_mean 0.000
_refine_ls_structure_factor_coef Fsqd
_refine_ls_weighting_details 'calc w=1/[\s^2^(Fo^2^)+(0.0912P)^2^] where P=(Fo^2^+2Fc^2^)/3'
_refine_ls_weighting_scheme calc
_refine_ls_wR_factor_gt 0.1370
_refine_ls_wR_factor_ref 0.1515
_reflns_number_gt 993
_reflns_number_total 1811
_reflns_threshold_expression I>2\s(I)
_cod_data_source_file at6077.cif
_cod_data_source_block I
_cod_depositor_comments
;
The following automatic conversions were performed:
'_symmetry_cell_setting' value 'Monoclinic' changed to 'monoclinic'
according to '/home/saulius/struct/CIF-dictionaries/cif_core.dic'
dictionary named 'cif_core.dic' version 2.4.1 from 2010-06-29.

Automatic conversion script
Id: cif_fix_enum 1527 2010-12-29 10:47:43Z saulius 

The following automatic conversions were performed:

'_symmetry_cell_setting' value 'Monoclinic' changed to 'monoclinic'
according to /home/saulius/struct/CIF-dictionaries/cif_core.dic
dictionary named 'cif_core.dic' version 2.4.1 from 2010-06-29.

Automatic conversion script
Id: cif_fix_values 1715 2011-07-08 13:25:40Z adriana 
;
_cod_original_sg_symbol_H-M 'P 21/c'
_cod_database_code 2207965
_cod_database_fobs_code 2207965

loop_
_symmetry_equiv_pos_as_xyz
'x, y, z'
'-x, y+1/2, -z+1/2'
'-x, -y, -z'
'x, -y-1/2, z-1/2'

loop_
_atom_site_label
_atom_site_fract_x
_atom_site_fract_y
_atom_site_fract_z
_atom_site_U_iso_or_equiv
_atom_site_adp_type
_atom_site_calc_flag
_atom_site_refinement_flags
_atom_site_occupancy
_atom_site_type_symbol
O1 0.32800(17) 0.5330(2) 0.4351(2) 0.0791(7) Uani d . 1 O
O2 0.40049(16) 0.1016(2) 0.3699(2) 0.0738(7) Uani d . 1 O
O3 0.16411(15) 0.51548(16) 0.0077(2) 0.0658(6) Uani d . 1 O
O4 0.09833(16) 0.37350(19) -0.1850(2) 0.0737(7) Uani d . 1 O
N1 0.33608(17) 0.3745(2) 0.2521(2) 0.0559(6) Uani d . 1 N
N2 0.5713(2) 0.1788(3) 0.4627(3) 0.0786(9) Uani d . 1 N
H2A 0.589(2) 0.097(3) 0.506(3) 0.070(9) Uiso d . 1 H
H2B 0.612(3) 0.265(4) 0.492(4) 0.104(11) Uiso d . 1 H
C1 0.2844(2) 0.4638(3) 0.3248(3) 0.0579(8) Uani d . 1 C
C2 0.2629(2) 0.3032(3) 0.1275(3) 0.0590(8) Uani d . 1 C
H2C 0.2498 0.2011 0.1486 0.071 Uiso calc R 1 H
H2D 0.2922 0.3070 0.0431 0.071 Uiso calc R 1 H
C3 0.1603(2) 0.3931(2) 0.1046(3) 0.0568(8) Uani d . 1 C
H3 0.0949 0.3326 0.0702 0.068 Uiso calc R 1 H
C4 0.1657(2) 0.4610(3) 0.2506(3) 0.0619(8) Uani d . 1 C
H4A 0.1357 0.5600 0.2400 0.074 Uiso calc R 1 H
H4B 0.1259 0.4017 0.3047 0.074 Uiso calc R 1 H
C5 0.4499(2) 0.3409(3) 0.3018(3) 0.0653(8) Uani d . 1 C
H5A 0.4857 0.4196 0.3651 0.078 Uiso calc R 1 H
H5B 0.4813 0.3375 0.2191 0.078 Uiso calc R 1 H
C6 0.4718(2) 0.1963(3) 0.3822(3) 0.0557(7) Uani d . 1 C
C7 0.1337(2) 0.4895(3) -0.1344(3) 0.0594(8) Uani d . 1 C
C8 0.1450(3) 0.6240(3) -0.2184(4) 0.0918(12) Uani d . 1 C
H8A 0.0951 0.6979 -0.1994 0.110 Uiso calc R 1 H
H8B 0.2182 0.6621 -0.1814 0.110 Uiso calc R 1 H
C9 0.1258(4) 0.6083(4) -0.3718(4) 0.1254(17) Uani d . 1 C
H9A 0.1890 0.5667 -0.3946 0.188 Uiso calc R 1 H
H9B 0.1109 0.7033 -0.4170 0.188 Uiso calc R 1 H
H9C 0.0645 0.5444 -0.4071 0.188 Uiso calc R 1 H

loop_
_atom_site_aniso_label
_atom_site_aniso_U_11
_atom_site_aniso_U_22
_atom_site_aniso_U_33
_atom_site_aniso_U_12
_atom_site_aniso_U_13
_atom_site_aniso_U_23
O1 0.0895(15) 0.0701(13) 0.0709(15) -0.0080(10) 0.0074(12) -0.0155(11)
O2 0.0671(12) 0.0541(11) 0.0934(16) -0.0021(9) 0.0074(11) 0.0168(9)
O3 0.0871(14) 0.0409(9) 0.0606(13) -0.0069(8) 0.0021(11) 0.0078(8)
O4 0.0923(15) 0.0511(11) 0.0727(15) -0.0092(9) 0.0119(11) -0.0055(9)
N1 0.0607(14) 0.0437(11) 0.0596(16) 0.0047(10) 0.0081(11) 0.0029(10)
N2 0.0620(17) 0.0610(16) 0.102(2) 0.0072(14) 0.0002(15) 0.0173(15)
C1 0.072(2) 0.0404(13) 0.0596(19) -0.0050(13) 0.0137(15) 0.0020(13)
C2 0.0714(18) 0.0433(13) 0.0611(19) 0.0018(13) 0.0146(15) 0.0004(12)
C3 0.0645(17) 0.0382(12) 0.0637(19) -0.0013(12) 0.0086(14) 0.0069(12)
C4 0.0693(19) 0.0438(13) 0.074(2) 0.0019(12) 0.0196(15) 0.0006(13)
C5 0.0645(19) 0.0585(15) 0.074(2) 0.0042(13) 0.0203(16) 0.0143(13)
C6 0.0587(18) 0.0502(14) 0.0599(19) 0.0061(13) 0.0180(15) 0.0013(12)
C7 0.0633(17) 0.0454(14) 0.063(2) -0.0007(13) 0.0047(15) 0.0050(13)
C8 0.121(3) 0.0672(19) 0.072(3) -0.0202(17) -0.003(2) 0.0195(16)
C9 0.229(5) 0.077(2) 0.086(3) 0.008(3) 0.069(3) 0.013(2)

loop_
_atom_type_symbol
_atom_type_description
_atom_type_scat_dispersion_real
_atom_type_scat_dispersion_imag
_atom_type_scat_source
C C 0.0033 0.0016 'International Tables Vol C Tables 4.2.6.8 and 6.1.1.4'
H H 0.0000 0.0000 'International Tables Vol C Tables 4.2.6.8 and 6.1.1.4'
N N 0.0061 0.0033 'International Tables Vol C Tables 4.2.6.8 and 6.1.1.4'
O O 0.0106 0.0060 'International Tables Vol C Tables 4.2.6.8 and 6.1.1.4'

loop_
_geom_angle_atom_site_label_1
_geom_angle_atom_site_label_2
_geom_angle_atom_site_label_3
_geom_angle
_geom_angle_publ_flag
C7 O3 C3 117.66(18) yes
C1 N1 C5 122.7(2) yes
C1 N1 C2 113.1(2) yes
C5 N1 C2 123.8(2) yes
C6 N2 H2A 119.3(19) yes
C6 N2 H2B 117(2) yes
H2A N2 H2B 121(3) ?
O1 C1 N1 125.2(3) ?
O1 C1 C4 126.6(3) ?
N1 C1 C4 108.2(2) ?
N1 C2 C3 103.2(2) ?
N1 C2 H2C 111.1 ?
C3 C2 H2C 111.1 ?
N1 C2 H2D 111.1 ?
C3 C2 H2D 111.1 ?
H2C C2 H2D 109.1 ?
O3 C3 C2 109.8(2) ?
O3 C3 C4 105.95(19) ?
C2 C3 C4 104.5(2) ?
O3 C3 H3 112.0 ?
C2 C3 H3 112.0 ?
C4 C3 H3 112.0 ?
C1 C4 C3 104.5(2) ?
C1 C4 H4A 110.9 ?
C3 C4 H4A 110.9 ?
C1 C4 H4B 110.9 ?
C3 C4 H4B 110.9 ?
H4A C4 H4B 108.9 ?
N1 C5 C6 113.2(2) ?
N1 C5 H5A 108.9 ?
C6 C5 H5A 108.9 ?
N1 C5 H5B 108.9 ?
C6 C5 H5B 108.9 ?
H5A C5 H5B 107.8 ?
O2 C6 N2 123.2(3) ?
O2 C6 C5 121.3(2) ?
N2 C6 C5 115.4(3) ?
O4 C7 O3 123.3(2) ?
O4 C7 C8 125.6(3) ?
O3 C7 C8 111.1(2) ?
C9 C8 C7 117.1(3) ?
C9 C8 H8A 108.0 ?
C7 C8 H8A 108.0 ?
C9 C8 H8B 108.0 ?
C7 C8 H8B 108.0 ?
H8A C8 H8B 107.3 ?
C8 C9 H9A 109.5 ?
C8 C9 H9B 109.5 ?
H9A C9 H9B 109.5 ?
C8 C9 H9C 109.5 ?
H9A C9 H9C 109.5 ?
H9B C9 H9C 109.5 ?

loop_
_geom_bond_atom_site_label_1
_geom_bond_atom_site_label_2
_geom_bond_distance
_geom_bond_publ_flag
O1 C1 1.230(3) yes
O2 C6 1.231(3) yes
O3 C7 1.334(3) yes
O3 C3 1.452(3) yes
O4 C7 1.196(3) yes
N1 C1 1.340(3) yes
N1 C5 1.435(3) yes
N1 C2 1.462(3) yes
N2 C6 1.312(4) yes
N2 H2A 0.85(3) yes
N2 H2B 0.94(4) yes
C1 C4 1.495(4) ?
C2 C3 1.505(4) ?
C2 H2C 0.9700 ?
C2 H2D 0.9700 ?
C3 C4 1.508(4) ?
C3 H3 0.9800 ?
C4 H4A 0.9700 ?
C4 H4B 0.9700 ?
C5 C6 1.509(3) ?
C5 H5A 0.9700 ?
C5 H5B 0.9700 ?
C7 C8 1.486(4) ?
C8 C9 1.428(4) ?
C8 H8A 0.9700 ?
C8 H8B 0.9700 ?
C9 H9A 0.9600 ?
C9 H9B 0.9600 ?
C9 H9C 0.9600 ?

loop_
_geom_hbond_atom_site_label_D
_geom_hbond_atom_site_label_H
_geom_hbond_atom_site_label_A
_geom_hbond_site_symmetry_A
_geom_hbond_distance_DH
_geom_hbond_distance_HA
_geom_hbond_distance_DA
_geom_hbond_angle_DHA
_geom_hbond_publ_flag
N2 H2A O2 3_656 0.85(3) 2.14(3) 2.974(3) 166(3) yes
N2 H2B O1 3_666 0.94(4) 2.04(4) 2.964(4) 168(3) yes

loop_
_geom_torsion_atom_site_label_1
_geom_torsion_atom_site_label_2
_geom_torsion_atom_site_label_3
_geom_torsion_atom_site_label_4
_geom_torsion
C5 N1 C1 O1 4.6(4)
C2 N1 C1 O1 178.2(2)
C5 N1 C1 C4 -174.1(2)
C2 N1 C1 C4 -0.5(3)
C1 N1 C2 C3 16.0(3)
C5 N1 C2 C3 -170.5(2)
C7 O3 C3 C2 84.0(3)
C7 O3 C3 C4 -163.7(2)
N1 C2 C3 O3 89.1(2)
N1 C2 C3 C4 -24.2(2)
O1 C1 C4 C3 166.1(2)
N1 C1 C4 C3 -15.2(3)
O3 C3 C4 C1 -91.7(2)
C2 C3 C4 C1 24.3(2)
C1 N1 C5 C6 97.4(3)
C2 N1 C5 C6 -75.5(3)
N1 C5 C6 O2 18.8(4)
N1 C5 C6 N2 -162.2(3)
C3 O3 C7 O4 4.2(4)
C3 O3 C7 C8 -178.5(3)
O4 C7 C8 C9 -8.9(5)
O3 C7 C8 C9 173.8(3)
